data_3000645
loop_
_publ_author_name
'Minamoto, Chihiro'
'Nakane, Takanori'
'Kawamoto, Akihiro'
'Kurisu, Genji'
'Sasaki, Toshiyuki'
'Ichiyanagi, Kouhei'
'Ohara, Kazuaki'
'Aso, Kyohei'
'Sato, Harumi'

_journal_name_full 'To be published'
_chemical_formula_sum 'C12 H24 N2 O2'
_space_group_name_Hall 'P 2c -2ac'
_space_group_name_H-M_alt 'P c a 21'
_cell_angle_alpha 90
_cell_angle_beta 90
_cell_angle_gamma 90
_cell_length_a 21.686(3)
_cell_length_b 4.9487(7)
_cell_length_c 25.702(6)
_cell_measurement_temperature 79.00
_cell_volume 2758.3(8)
_diffrn_ambient_temperature 79.00
_diffrn_radiation_type electron
_diffrn_radiation_wavelength 0.02508
_refine_ls_goodness_of_fit_ref 1.729
_refine_ls_R_factor_all 0.2532
_refine_ls_wR_factor_gt 0.4303
_cod_database_code 3000645
_cod_hold_until_date 2027-07-17
_cod_depositor_requested_release_date 2027-07-17

loop_
_atom_site_label
_atom_site_fract_x
_atom_site_fract_y
_atom_site_fract_z
? ? ? ?
